data_7045047
loop_
_publ_author_name
'Kaur, Harpreet'
'Venkateswarulu, M.'
'Kumar, Suneel'
'Krishnan, Venkata'
'Koner, Rik Rani'

_publ_section_title
;
 A metal-organic framework based multifunctional catalytic platform for
 organic transformation and environmental remediation.
;
_journal_issue 5
_journal_name_full 'Dalton transactions (Cambridge, England : 2003)'
_journal_page_first 1488
_journal_page_last 1497
_journal_paper_doi 10.1039/c7dt04057a
_journal_volume 47
_journal_year 2018
_chemical_absolute_configuration ad
_chemical_formula_moiety 'C18 H8 Cd N3 O4'
_chemical_formula_sum 'C18 H8 Cd N3 O4'
_chemical_formula_weight 442.67
_space_group_crystal_system orthorhombic
_space_group_IT_number 18
_space_group_name_Hall 'P 2 2ab'
_space_group_name_H-M_alt 'P 21 21 2'
_symmetry_space_group_name_Hall 'P 2 2ab'
_symmetry_space_group_name_H-M 'P 21 21 2'
_atom_sites_solution_hydrogens geom
_atom_sites_solution_primary direct
_atom_sites_solution_secondary difmap
_audit_creation_date 2017-09-25
_audit_creation_method
;
Olex2 1.2-ac21
(compiled 2015.09.16 svn.r134, GUI svn.r4998)
;
_audit_update_record
;
2017-10-14 deposited with the CCDC.
2017-12-11 downloaded from the CCDC.
;
_cell_angle_alpha 90.00
_cell_angle_beta 90.00
_cell_angle_gamma 90.00
_cell_formula_units_Z 4
_cell_length_a 20.9793(4)
_cell_length_b 13.5240(4)
_cell_length_c 11.6673(3)
_cell_measurement_reflns_used 4305
_cell_measurement_temperature 150.00(10)
_cell_measurement_theta_max 28.0380
_cell_measurement_theta_min 2.0080
_cell_volume 3310.29(14)
_computing_cell_refinement 'CrysAlisPro 1.171.38.46 (Rigaku OD, 2015)'
_computing_data_collection 'CrysAlisPro 1.171.38.46 (Rigaku OD, 2015)'
_computing_data_reduction 'CrysAlisPro 1.171.38.46 (Rigaku OD, 2015)'
_computing_molecular_graphics 'Olex2 (Dolomanov et al., 2009)'
_computing_publication_material 'Olex2 (Dolomanov et al., 2009)'
_computing_structure_refinement 'ShelXL (Sheldrick, 2008)'
_computing_structure_solution 'ShelXS (Sheldrick, 2008)'
_diffrn_ambient_environment N~2~
_diffrn_ambient_temperature 150.00(10)
_diffrn_detector 'CCD plate'
_diffrn_detector_area_resol_mean 15.9974
_diffrn_detector_type Eos
_diffrn_measured_fraction_theta_full 0.991
_diffrn_measured_fraction_theta_max 0.887
_diffrn_measurement_details
;
List of Runs (angles in degrees, time in seconds):

  # Type    Start    End  Width  t~exp~   \w     \q     \k     \f   Frames
#--------------------------------------------------------------------------
  1  \w    -29.00  -3.00   1.00   17.50    --   26.84  19.00  30.00   26
  2  \w      9.00 102.00   1.00   17.50    --   26.84  19.00  30.00   93
  3  \w     63.00  97.00   1.00   17.50    --   26.84 178.00  90.00   34
;
_diffrn_measurement_device 'four-circle diffractometer'
_diffrn_measurement_device_type 'SuperNova, Dual, Cu at zero, Eos'
_diffrn_measurement_method '\w scans'
_diffrn_orient_matrix_type 'CrysAlisPro convention (1999,Acta A55,543-557)'
_diffrn_orient_matrix_UB_11 -0.0131797000
_diffrn_orient_matrix_UB_12 0.0469437000
_diffrn_orient_matrix_UB_13 0.0132455000
_diffrn_orient_matrix_UB_21 -0.0076452000
_diffrn_orient_matrix_UB_22 0.0071828000
_diffrn_orient_matrix_UB_23 -0.0585641000
_diffrn_orient_matrix_UB_31 -0.0301683000
_diffrn_orient_matrix_UB_32 -0.0224087000
_diffrn_orient_matrix_UB_33 0.0091846000
_diffrn_radiation_monochromator mirror
_diffrn_radiation_probe x-ray
_diffrn_radiation_type MoK\a
_diffrn_radiation_wavelength 0.71073
_diffrn_reflns_av_R_equivalents 0.0211
_diffrn_reflns_av_unetI/netI 0.0516
_diffrn_reflns_limit_h_max 23
_diffrn_reflns_limit_h_min -27
_diffrn_reflns_limit_k_max 11
_diffrn_reflns_limit_k_min -17
_diffrn_reflns_limit_l_max 11
_diffrn_reflns_limit_l_min -14
_diffrn_reflns_number 7832
_diffrn_reflns_theta_full 26.00
_diffrn_reflns_theta_max 28.28
_diffrn_reflns_theta_min 1.94
_diffrn_source 'micro-focus sealed X-ray tube'
_diffrn_source_type 'SuperNova (Mo) X-ray Source'
_exptl_absorpt_coefficient_mu 0.674
_exptl_absorpt_correction_T_max 1.000
_exptl_absorpt_correction_T_min 0.631
_exptl_absorpt_correction_type gaussian
_exptl_absorpt_process_details
;
CrysAlisPro 1.171.38.46 (Rigaku Oxford Diffraction, 2015)
Numerical absorption correction based on gaussian integration over
            a multifaceted crystal model
Empirical absorption correction using spherical harmonics,
 implemented in SCALE3 ABSPACK scaling algorithm.
;
_exptl_crystal_density_diffrn 0.888
_exptl_crystal_density_method 'not measured'
_exptl_crystal_description orthorhombic
_exptl_crystal_F_000 868
_exptl_crystal_size_max 0.354
_exptl_crystal_size_mid 0.151
_exptl_crystal_size_min 0.128
_refine_diff_density_max 1.658
_refine_diff_density_min -1.116
_refine_diff_density_rms 0.208
_refine_ls_abs_structure_details 'Flack H D (1983), Acta Cryst. A39, 876-881'
_refine_ls_abs_structure_Flack 0.47(7)
_refine_ls_extinction_method none
_refine_ls_goodness_of_fit_ref 1.181
_refine_ls_hydrogen_treatment constr
_refine_ls_matrix_type full
_refine_ls_number_parameters 230
_refine_ls_number_reflns 6201
_refine_ls_number_restraints 0
_refine_ls_restrained_S_all 1.181
_refine_ls_R_factor_all 0.0753
_refine_ls_R_factor_gt 0.0713
_refine_ls_shift/su_max 0.008
_refine_ls_shift/su_mean 0.001
_refine_ls_structure_factor_coef Fsqd
_refine_ls_weighting_details 'calc w=1/[\s^2^(Fo^2^)+(0.1482P)^2^+0.4118P] where P=(Fo^2^+2Fc^2^)/3'
_refine_ls_weighting_scheme calc
_refine_ls_wR_factor_gt 0.2217
_refine_ls_wR_factor_ref 0.2289
_reflns_number_gt 5719
_reflns_number_total 6201
_reflns_threshold_expression >2sigma(I)
_cod_data_source_file c7dt04057a2.cif
_cod_data_source_block cdmof102a_lt_mo
_cod_depositor_comments 'Adding full bibliography for 7045047.cif.'
_cod_original_cell_volume 3310.29(13)
_cod_database_code 7045047
_chemical_oxdiff_formula 'C72 H32 Cd4 N12 O16'
_reflns_odcompleteness_completeness 99.03
_reflns_odcompleteness_iscentric 1
_reflns_odcompleteness_theta 26.32
_olex2_refinement_description
;
1. Fixed Uiso
 At 1.2 times of:
  All C(H) groups
2.a Aromatic/amide H refined with riding coordinates:
 C7(H7), C10(H10), C6(H6), C2AA(H2AA), C12(H12), C3(H3), C4(H4), C0AA(H0AA)
;
_olex2_date_sample_data_collection 2016-11-07
_olex2_submission_special_instructions 'No special instructions were received'
_oxdiff_exptl_absorpt_empirical_details
;
Empirical correction (ABSPACK) includes:
- Absorption correction using spherical harmonics
- Frame scaling
- Detector area scaling
;
_oxdiff_exptl_absorpt_empirical_full_max 1.533
_oxdiff_exptl_absorpt_empirical_full_min 0.719

loop_
_space_group_symop_id
_space_group_symop_operation_xyz
1 'x, y, z'
2 '-x, -y, z'
3 'x+1/2, -y+1/2, -z'
4 '-x+1/2, y+1/2, -z'

loop_
_atom_site_label
_atom_site_type_symbol
_atom_site_fract_x
_atom_site_fract_y
_atom_site_fract_z
_atom_site_U_iso_or_equiv
_atom_site_adp_type
_atom_site_occupancy
_atom_site_calc_flag
_atom_site_refinement_flags_posn
Cd1 Cd 0.06574(2) 0.90201(4) 0.52342(5) 0.03054(19) Uani 1 d .
N5 N 0.0635(3) 0.9074(5) 0.7198(5) 0.0346(13) Uani 1 d .
O21 O 0.0518(2) 1.0765(4) 0.5226(7) 0.0385(12) Uani 1 d .
N11 N 0.0663(3) 0.9083(5) 0.3238(7) 0.0432(16) Uani 1 d .
O22 O -0.0115(2) 0.7743(4) 0.5160(6) 0.0401(12) Uani 1 d .
O25 O 0.1773(2) 0.9182(4) 0.5278(8) 0.0489(15) Uani 1 d .
C2 C 0.0648(4) 0.9082(6) 0.9591(8) 0.0435(19) Uani 1 d .
C8 C 0.0668(4) 0.9068(6) 1.0876(7) 0.0381(17) Uani 1 d .
C14 C -0.1248(3) 0.7893(6) 0.5080(8) 0.0367(18) Uani 1 d .
C20 C -0.0585(3) 0.8325(5) 0.5166(8) 0.0319(14) Uani 1 d .
C23 C 0.1864(3) 0.8253(6) 0.5142(9) 0.0358(16) Uani 1 d .
C1AA C 0.3050(4) 0.8498(6) 0.5072(15) 0.067(4) Uani 1 d .
C17 C 0.2526(3) 0.7878(5) 0.5069(8) 0.0369(18) Uani 1 d .
O24 O 0.1405(2) 0.7686(4) 0.5086(7) 0.0518(19) Uani 1 d .
C18 C 0.2618(3) 0.6880(6) 0.4978(11) 0.051(3) Uani 1 d .
C15 C -0.1323(4) 0.6868(7) 0.5010(14) 0.068(4) Uani 1 d .
C7 C 0.1125(5) 0.9547(8) 0.8944(8) 0.052(2) Uani 1 d .
H7 H 0.1461 0.9866 0.9310 0.063 Uiso 1 calc R
C19 C -0.1763(4) 0.8519(6) 0.5068(13) 0.055(3) Uani 1 d .
C10 C 0.0870(4) 0.9860(7) 0.2653(8) 0.044(2) Uani 1 d .
H10 H 0.1020 1.0404 0.3059 0.053 Uiso 1 calc R
C6 C 0.1095(5) 0.9528(8) 0.7767(9) 0.049(2) Uani 1 d .
H6 H 0.1413 0.9848 0.7353 0.058 Uiso 1 calc R
C2AA C 0.0876(5) 0.9901(7) 1.1462(9) 0.050(2) Uani 1 d .
H2AA H 0.1012 1.0463 1.1075 0.060 Uiso 1 calc R
C12 C 0.0437(5) 0.8307(7) 0.2649(8) 0.047(2) Uani 1 d .
H12 H 0.0268 0.7771 0.3043 0.056 Uiso 1 calc R
C3 C 0.0180(4) 0.8610(7) 0.9003(8) 0.046(2) Uani 1 d .
H3 H -0.0140 0.8273 0.9393 0.055 Uiso 1 calc R
C4 C 0.0184(4) 0.8638(8) 0.7794(9) 0.048(2) Uani 1 d .
H4 H -0.0147 0.8332 0.7400 0.057 Uiso 1 calc R
C0AA C 0.0453(5) 0.8295(7) 1.1493(9) 0.053(2) Uani 1 d .
H0AA H 0.0312 0.7733 1.1110 0.063 Uiso 1 calc R
N0AA N 0.3135(11) 0.957(2) 0.494(3) 0.225(12) Uiso 1 d .

loop_
_atom_site_aniso_label
_atom_site_aniso_U_11
_atom_site_aniso_U_22
_atom_site_aniso_U_33
_atom_site_aniso_U_23
_atom_site_aniso_U_13
_atom_site_aniso_U_12
Cd1 0.0167(3) 0.0362(3) 0.0387(3) 0.0009(2) 0.0004(2) 0.00120(19)
N5 0.030(3) 0.052(3) 0.023(3) 0.005(3) -0.001(2) -0.001(5)
O21 0.025(2) 0.036(2) 0.055(3) 0.001(3) -0.003(3) -0.0072(19)
N11 0.029(3) 0.039(3) 0.062(5) 0.002(3) 0.009(3) 0.005(5)
O22 0.024(2) 0.039(3) 0.058(3) 0.002(3) 0.004(3) 0.0004(19)
O25 0.025(2) 0.041(3) 0.081(4) -0.004(4) 0.002(3) 0.006(2)
C2 0.032(4) 0.052(5) 0.046(5) -0.001(4) 0.010(3) -0.003(7)
C8 0.032(4) 0.048(4) 0.034(4) -0.003(3) 0.000(3) 0.014(7)
C14 0.020(3) 0.037(4) 0.052(5) -0.001(4) -0.001(3) -0.001(3)
C20 0.020(3) 0.034(3) 0.041(4) 0.002(4) -0.003(3) -0.002(3)
C23 0.023(3) 0.040(3) 0.044(4) -0.003(4) 0.000(3) 0.007(3)
C1AA 0.039(4) 0.035(4) 0.128(13) -0.004(6) -0.002(7) 0.014(3)
C17 0.024(3) 0.035(3) 0.052(5) 0.000(4) 0.004(3) 0.010(3)
O24 0.019(2) 0.046(3) 0.090(6) -0.006(4) 0.008(3) 0.003(2)
C18 0.019(3) 0.038(4) 0.095(9) 0.000(5) -0.007(4) 0.002(3)
C15 0.032(4) 0.045(5) 0.127(13) 0.006(7) -0.018(6) -0.003(3)
C7 0.050(5) 0.068(6) 0.038(5) -0.011(5) -0.003(4) -0.019(5)
C19 0.025(4) 0.038(4) 0.103(10) -0.001(6) 0.003(5) -0.005(3)
C10 0.039(4) 0.049(5) 0.044(5) -0.001(4) 0.006(4) -0.001(4)
C6 0.044(5) 0.058(5) 0.043(5) 0.004(5) 0.000(4) -0.006(4)
C2AA 0.052(5) 0.049(5) 0.049(5) -0.003(4) 0.009(4) -0.012(4)
C12 0.059(5) 0.046(4) 0.036(4) 0.000(4) 0.003(4) -0.003(4)
C3 0.033(4) 0.066(5) 0.040(4) 0.007(4) 0.005(4) -0.006(4)
C4 0.030(4) 0.064(5) 0.049(5) 0.003(5) -0.009(4) -0.008(4)
C0AA 0.062(6) 0.050(5) 0.046(5) -0.009(4) -0.003(5) -0.005(4)

loop_
_atom_type_symbol
_atom_type_description
_atom_type_scat_dispersion_real
_atom_type_scat_dispersion_imag
_atom_type_scat_source
C C 0.0033 0.0016 'International Tables Vol C Tables 4.2.6.8 and 6.1.1.4'
H H 0.0000 0.0000 'International Tables Vol C Tables 4.2.6.8 and 6.1.1.4'
Cd Cd -0.8075 1.2024 'International Tables Vol C Tables 4.2.6.8 and 6.1.1.4'
N N 0.0061 0.0033 'International Tables Vol C Tables 4.2.6.8 and 6.1.1.4'
O O 0.0106 0.0060 'International Tables Vol C Tables 4.2.6.8 and 6.1.1.4'

loop_
_exptl_crystal_face_index_h
_exptl_crystal_face_index_k
_exptl_crystal_face_index_l
_exptl_crystal_face_perp_dist
28 7 0 0.0698
11 -16 6 0.1023
-15 15 -6 0.1034
-5 -17 -7 0.0858
3 -2 -16 0.1684
0 19 0 0.0653
-22 12 5 0.1122
9 18 1 0.0719
-25 -10 0 0.0518
14 -17 -1 0.0607
-15 -16 2 0.0641
5 -4 16 0.1576
-4 -6 15 0.1558
-24 11 -1 0.0763
24 -11 1 0.0763
17 15 -3 0.0850
8 -18 -4 0.0760
7 8 15 0.1666

loop_
_geom_angle_atom_site_label_1
_geom_angle_atom_site_label_2
_geom_angle_atom_site_label_3
_geom_angle
_geom_angle_site_symmetry_1
_geom_angle_site_symmetry_3
N5 Cd1 O21 88.8(2) . 2_575
N5 Cd1 O21 88.3(2) . .
N5 Cd1 N11 176.0(2) . .
N5 Cd1 O22 92.6(2) . .
N5 Cd1 O25 89.8(3) . .
N5 Cd1 C23 94.0(3) . .
N5 Cd1 O24 96.3(3) . .
O21 Cd1 O21 76.24(19) . 2_575
O21 Cd1 C23 119.3(2) . .
O21 Cd1 C23 164.2(2) 2_575 .
O21 Cd1 O24 145.80(18) . .
N11 Cd1 O21 87.7(2) . .
N11 Cd1 O21 89.8(2) . 2_575
N11 Cd1 O22 89.6(2) . .
N11 Cd1 O25 90.8(3) . .
N11 Cd1 C23 88.3(3) . .
N11 Cd1 O24 87.3(3) . .
O22 Cd1 O21 53.58(17) . 2_575
O22 Cd1 O21 129.76(18) . .
O22 Cd1 C23 110.7(2) . .
O22 Cd1 O24 84.01(18) . .
O25 Cd1 O21 91.70(18) . .
O25 Cd1 O21 167.90(18) . 2_575
O25 Cd1 O22 138.51(17) . .
O25 Cd1 C23 27.9(2) . .
O25 Cd1 O24 54.58(19) . .
O24 Cd1 O21 137.52(18) . 2_575
O24 Cd1 C23 26.7(2) . .
C6 N5 Cd1 120.1(6) . .
C4 N5 Cd1 122.0(6) . .
C4 N5 C6 117.9(8) . .
Cd1 O21 Cd1 103.76(19) . 2_575
C20 O21 Cd1 166.1(5) 2_575 .
C20 O21 Cd1 89.8(4) 2_575 2_575
C10 N11 Cd1 123.0(6) . .
C10 N11 C12 118.1(9) . .
C12 N11 Cd1 118.8(6) . .
C20 O22 Cd1 94.5(4) . .
C23 O25 Cd1 93.1(4) . .
C7 C2 C8 121.7(8) . .
C3 C2 C8 121.2(8) . .
C3 C2 C7 117.1(9) . .
C2AA C8 C2 119.4(8) . .
C0AA C8 C2 122.4(8) . .
C0AA C8 C2AA 118.1(8) . .
C15 C14 C20 119.4(7) . .
C19 C14 C20 119.1(6) . .
C19 C14 C15 121.5(7) . .
O21 C20 O22 122.1(6) 2_575 .
O21 C20 C14 119.4(6) 2_575 .
O22 C20 C14 118.5(6) . .
O25 C23 Cd1 59.1(4) . .
O25 C23 C17 118.8(7) . .
C17 C23 Cd1 177.5(6) . .
O24 C23 Cd1 61.0(4) . .
O24 C23 O25 120.0(6) . .
O24 C23 C17 121.2(6) . .
C17 C1AA C15 121.9(7) . 3_566
C17 C1AA N0AA 134.0(12) . .
C15 C1AA N0AA 103.1(12) 3_566 .
C1AA C17 C23 122.6(6) . .
C18 C17 C23 118.3(7) . .
C18 C17 C1AA 119.1(6) . .
C23 O24 Cd1 92.3(4) . .
C17 C18 C19 120.8(7) . 3_566
C14 C15 C1AA 117.3(8) . 3_466
C2 C7 H7 120.1 . .
C6 C7 C2 119.8(9) . .
C6 C7 H7 120.1 . .
C14 C19 C18 119.3(7) . 3_466
N11 C10 H10 118.4 . .
N11 C10 C2AA 123.3(9) . 1_554
C2AA C10 H10 118.4 1_554 .
N5 C6 C7 122.9(9) . .
N5 C6 H6 118.5 . .
C7 C6 H6 118.5 . .
C8 C2AA C10 117.2(9) . 1_556
C8 C2AA H2AA 121.4 . .
C10 C2AA H2AA 121.4 1_556 .
N11 C12 H12 119.5 . .
N11 C12 C0AA 120.9(9) . 1_554
C0AA C12 H12 119.5 1_554 .
C2 C3 H3 120.4 . .
C2 C3 C4 119.2(8) . .
C4 C3 H3 120.4 . .
N5 C4 C3 123.1(8) . .
N5 C4 H4 118.5 . .
C3 C4 H4 118.5 . .
C8 C0AA C12 122.2(9) . 1_556
C8 C0AA H0AA 118.9 . .
C12 C0AA H0AA 118.9 1_556 .

loop_
_geom_bond_atom_site_label_1
_geom_bond_atom_site_label_2
_geom_bond_distance
_geom_bond_site_symmetry_2
Cd1 N5 2.293(6) .
Cd1 O21 2.378(5) .
Cd1 O21 2.483(5) 2_575
Cd1 N11 2.330(8) .
Cd1 O22 2.370(5) .
Cd1 O25 2.351(5) .
Cd1 C23 2.738(7) .
Cd1 O24 2.396(5) .
N5 C6 1.323(12) .
N5 C4 1.314(11) .
O21 Cd1 2.484(5) 2_575
O21 C20 1.240(9) 2_575
N11 C10 1.326(12) .
N11 C12 1.341(12) .
O22 C20 1.263(8) .
O25 C23 1.281(9) .
C2 C8 1.499(11) .
C2 C7 1.402(12) .
C2 C3 1.359(12) .
C8 C2AA 1.389(12) .
C8 C0AA 1.347(13) .
C14 C20 1.513(9) .
C14 C15 1.397(12) .
C14 C19 1.372(11) .
C20 O21 1.240(9) 2_575
C23 C17 1.482(9) .
C23 O24 1.232(9) .
C1AA C17 1.383(12) .
C1AA C15 1.407(12) 3_566
C1AA N0AA 1.47(3) .
C17 C18 1.368(11) .
C18 C19 1.407(10) 3_566
C15 C1AA 1.407(12) 3_466
C7 H7 0.9300 .
C7 C6 1.375(14) .
C19 C18 1.407(10) 3_466
C10 H10 0.9300 .
C10 C2AA 1.390(14) 1_554
C6 H6 0.9300 .
C2AA C10 1.390(14) 1_556
C2AA H2AA 0.9300 .
C12 H12 0.9300 .
C12 C0AA 1.349(14) 1_554
C3 H3 0.9300 .
C3 C4 1.412(13) .
C4 H4 0.9300 .
C0AA C12 1.349(14) 1_556
C0AA H0AA 0.9300 .

loop_
_geom_torsion_atom_site_label_1
_geom_torsion_atom_site_label_2
_geom_torsion_atom_site_label_3
_geom_torsion_atom_site_label_4
_geom_torsion
_geom_torsion_site_symmetry_1
_geom_torsion_site_symmetry_4
Cd1 N5 C6 C7 -176.9(9) . .
Cd1 N5 C4 C3 176.1(8) . .
Cd1 N11 C10 C2AA 179.9(7) . 1_554
Cd1 N11 C12 C0AA -177.5(8) . 1_554
Cd1 O22 C20 O21 -1.5(11) . 2_575
Cd1 O22 C20 C14 177.6(7) . .
Cd1 O25 C23 C17 178.5(8) . .
Cd1 O25 C23 O24 -2.2(11) . .
Cd1 C23 C17 C1AA 27(17) . .
Cd1 C23 C17 C18 -152(16) . .
N5 Cd1 O21 Cd1 -88.8(3) . 2_575
N5 Cd1 O21 C20 104(3) . 2_575
N5 Cd1 N11 C10 36(3) . .
N5 Cd1 N11 C12 -143(3) . .
N5 Cd1 O22 C20 87.4(6) . .
N5 Cd1 O25 C23 99.1(7) . .
N5 Cd1 C23 O25 -81.8(7) . .
N5 Cd1 C23 C17 -113(16) . .
N5 Cd1 C23 O24 96.0(6) . .
N5 Cd1 O24 C23 -86.5(7) . .
O21 Cd1 N5 C6 -142.1(7) 2_575 .
O21 Cd1 N5 C6 -65.9(7) . .
O21 Cd1 N5 C4 40.0(7) 2_575 .
O21 Cd1 N5 C4 116.3(7) . .
O21 Cd1 O21 Cd1 0.5(4) 2_575 2_575
O21 Cd1 O21 C20 -167(3) 2_575 2_575
O21 Cd1 N11 C10 106.1(6) 2_575 .
O21 Cd1 N11 C10 29.9(6) . .
O21 Cd1 N11 C12 -72.8(6) 2_575 .
O21 Cd1 N11 C12 -149.0(6) . .
O21 Cd1 O22 C20 -2.5(7) . .
O21 Cd1 O22 C20 0.8(6) 2_575 .
O21 Cd1 O25 C23 -177.6(10) 2_575 .
O21 Cd1 O25 C23 -172.6(8) . .
O21 Cd1 C23 O25 178.1(8) 2_575 .
O21 Cd1 C23 O25 8.5(9) . .
O21 Cd1 C23 C17 -23(17) . .
O21 Cd1 C23 C17 146(16) 2_575 .
O21 Cd1 C23 O24 -173.7(6) . .
O21 Cd1 C23 O24 -4.1(15) 2_575 .
O21 Cd1 O24 C23 9.8(9) . .
O21 Cd1 O24 C23 178.4(6) 2_575 .
N11 Cd1 N5 C6 -72(3) . .
N11 Cd1 N5 C4 111(3) . .
N11 Cd1 O21 Cd1 90.8(3) . 2_575
N11 Cd1 O21 C20 -77(3) . 2_575
N11 Cd1 O22 C20 -89.2(6) . .
N11 Cd1 O25 C23 -84.9(7) . .
N11 Cd1 C23 O25 94.9(7) . .
N11 Cd1 C23 C17 63(16) . .
N11 Cd1 C23 O24 -87.3(6) . .
N11 Cd1 O24 C23 91.6(7) . .
O22 Cd1 N5 C6 164.4(7) . .
O22 Cd1 N5 C4 -13.4(7) . .
O22 Cd1 O21 Cd1 3.2(5) . 2_575
O22 Cd1 O21 C20 -164(3) . 2_575
O22 Cd1 N11 C10 159.7(6) . .
O22 Cd1 N11 C12 -19.2(6) . .
O22 Cd1 O25 C23 5.5(9) . .
O22 Cd1 C23 O25 -176.1(7) . .
O22 Cd1 C23 C17 152(16) . .
O22 Cd1 C23 O24 1.7(7) . .
O22 Cd1 O24 C23 -178.4(7) . .
O25 Cd1 N5 C6 25.8(7) . .
O25 Cd1 N5 C4 -152.0(7) . .
O25 Cd1 O21 Cd1 -178.5(4) . 2_575
O25 Cd1 O21 C20 14(3) . 2_575
O25 Cd1 N11 C10 -61.8(7) . .
O25 Cd1 N11 C12 119.3(6) . .
O25 Cd1 O22 C20 -180.0(6) . .
O25 Cd1 C23 C17 -32(16) . .
O25 Cd1 C23 O24 177.8(11) . .
O25 Cd1 O24 C23 -1.3(6) . .
O25 C23 C17 C1AA -4.0(18) . .
O25 C23 C17 C18 177.0(11) . .
O25 C23 O24 Cd1 2.2(11) . .
C2 C8 C2AA C10 178.5(8) . 1_556
C2 C8 C0AA C12 -176.1(9) . 1_556
C2 C7 C6 N5 -0.9(17) . .
C2 C3 C4 N5 2.3(16) . .
C8 C2 C7 C6 178.9(10) . .
C8 C2 C3 C4 -179.5(9) . .
C20 C14 C15 C1AA -179.8(12) . 3_466
C20 C14 C19 C18 -178.2(11) . 3_466
C23 Cd1 N5 C6 53.4(7) . .
C23 Cd1 N5 C4 -124.4(7) . .
C23 Cd1 O21 Cd1 177.6(3) . 2_575
C23 Cd1 O21 C20 10(3) . 2_575
C23 Cd1 N11 C10 -89.5(7) . .
C23 Cd1 N11 C12 91.6(6) . .
C23 Cd1 O22 C20 -177.3(5) . .
C23 C17 C18 C19 -178.6(12) . 3_566
C1AA C17 C18 C19 2.4(17) . 3_566
C17 C23 O24 Cd1 -178.6(9) . .
O24 Cd1 N5 C6 80.1(7) . .
O24 Cd1 N5 C4 -97.7(7) . .
O24 Cd1 O21 Cd1 172.6(4) . 2_575
O24 Cd1 O21 C20 5(3) . 2_575
O24 Cd1 N11 C10 -116.3(7) . .
O24 Cd1 N11 C12 64.8(6) . .
O24 Cd1 O22 C20 -176.5(6) . .
O24 Cd1 O25 C23 1.2(6) . .
O24 Cd1 C23 O25 -177.8(11) . .
O24 Cd1 C23 C17 151(17) . .
O24 C23 C17 C1AA 176.7(12) . .
O24 C23 C17 C18 -2.3(16) . .
C15 C14 C20 O21 179.9(12) . 2_575
C15 C14 C20 O22 0.7(15) . .
C15 C14 C19 C18 2.1(19) . 3_466
C15 C1AA C17 C23 -179.3(13) 3_566 .
C15 C1AA C17 C18 0(2) 3_566 .
C7 C2 C8 C2AA 38.6(13) . .
C7 C2 C8 C0AA -145.5(10) . .
C7 C2 C3 C4 -2.1(13) . .
C19 C14 C20 O21 0.1(15) . 2_575
C19 C14 C20 O22 -179.1(10) . .
C19 C14 C15 C1AA 0(2) . 3_466
C10 N11 C12 C0AA 3.6(13) . 1_554
C6 N5 C4 C3 -1.7(14) . .
C2AA C8 C0AA C12 -0.2(15) . 1_556
C12 N11 C10 C2AA -1.2(13) . 1_554
C3 C2 C8 C2AA -144.1(9) . .
C3 C2 C8 C0AA 31.7(13) . .
C3 C2 C7 C6 1.5(14) . .
C4 N5 C6 C7 1.0(15) . .
C0AA C8 C2AA C10 2.5(13) . 1_556
N0AA C1AA C17 C23 -13(3) . .
N0AA C1AA C17 C18 166(3) . .

loop_
_exptl_oxdiff_crystal_face_indexfrac_h
_exptl_oxdiff_crystal_face_indexfrac_k
_exptl_oxdiff_crystal_face_indexfrac_l
_exptl_oxdiff_crystal_face_x
_exptl_oxdiff_crystal_face_y
_exptl_oxdiff_crystal_face_z
27.9865 6.9870 -0.0091 -0.0410 -0.1632 -1.0010
10.9725 -15.9960 5.9871 -0.8162 -0.5494 0.0824
-14.9705 14.9979 -5.9858 0.8221 0.5727 0.0606
-5.0563 -17.0109 -7.0069 -0.8247 0.3268 0.4694
2.9392 -2.0294 -16.0033 -0.3460 0.9002 -0.1902
0.0427 19.0013 0.0098 0.8916 0.1356 -0.4270
-21.9334 12.0201 5.0165 0.9198 -0.0398 0.4384
9.0344 17.9987 1.0053 0.7392 0.0013 -0.6666
-24.9963 -9.9887 0.0062 -0.1394 0.1190 0.9780
13.9438 -17.0097 -1.0152 -0.9957 -0.1693 -0.0488
-15.0137 -15.9904 1.9987 -0.5263 -0.1171 0.8296
5.0389 -3.9749 15.9966 -0.0411 -1.0039 0.0840
-3.9595 -5.9724 14.9996 -0.0295 -0.8911 0.3911
-23.9535 11.0106 -0.9835 0.8196 0.3198 0.4669
23.9535 -11.0106 0.9835 -0.8196 -0.3198 -0.4669
17.0060 14.9876 -3.0001 0.4397 0.1533 -0.8765
7.9379 -18.0121 -4.0132 -1.0033 0.0450 0.1273
7.0605 8.0233 15.0018 0.4823 -0.8749 -0.2550
